data_2008077
loop_
_publ_author_name
'Elerman, Yal\;cin'
'Elmali, Ayhan'
'Kend\.i, Engin'
'\"Ozbey, S\"uheyla'

_publ_section_title
;
 4-(2,5-Di-<i>tert</i>-butylphenylnitrilomethylidyne)-2-methoxyphenol
;
_journal_issue 1
_journal_name_full 'Acta Crystallographica Section C'
_journal_page_first 116
_journal_page_last 119
_journal_paper_doi 10.1107/S0108270198011573
_journal_volume 55
_journal_year 1999
_chemical_formula_moiety 'C22 H29 NO2 '
_chemical_formula_sum 'C44 H58 N2 O4'
_chemical_formula_weight 339.46
_chemical_name_systematic
;
 ?
;
_space_group_IT_number 2
_symmetry_cell_setting triclinic
_symmetry_space_group_name_Hall '-P 1'
_symmetry_space_group_name_H-M 'P -1'
_audit_creation_method SHELXL
_cell_angle_alpha 78.0476(6)
_cell_angle_beta 71.3989(6)
_cell_angle_gamma 79.6493(7)
_cell_formula_units_Z 4
_cell_length_a 10.2979(8)
_cell_length_b 13.1101(11)
_cell_length_c 16.7038(13)
_cell_measurement_reflns_used 25
_cell_measurement_temperature 293(2)
_cell_measurement_theta_max 24.3
_cell_measurement_theta_min 10.2
_cell_volume 2075.2(3)
_computing_cell_refinement 'MolEN (Fair, 1990)'
_computing_data_collection 'CAD-4 EXPRESS (Enraf-Nonius, 1994)'
_computing_data_reduction MolEN
_computing_molecular_graphics 'ORTEPII (Johnson, 1976)'
_computing_publication_material 'SHELXL-93 (Sheldrick, 1993)'
_computing_structure_refinement 'SHELXL-93 (Sheldrick, 1993)'
_computing_structure_solution 'SHELXS-86 (Sheldrick, 1990)'
_diffrn_ambient_temperature 293(2)
_diffrn_measurement_device 'Enraf-Nonius CAD-4'
_diffrn_measurement_method \q/2\q
_diffrn_radiation_monochromator graphite
_diffrn_radiation_source 'fine-focus sealed tube'
_diffrn_radiation_type MoK\a
_diffrn_radiation_wavelength 0.71069
_diffrn_reflns_av_R_equivalents 0.0000
_diffrn_reflns_av_sigmaI/netI 0.1001
_diffrn_reflns_limit_h_max 12
_diffrn_reflns_limit_h_min -11
_diffrn_reflns_limit_k_max 15
_diffrn_reflns_limit_k_min -15
_diffrn_reflns_limit_l_max 20
_diffrn_reflns_limit_l_min 0
_diffrn_reflns_number 7711
_diffrn_reflns_theta_max 25.49
_diffrn_reflns_theta_min 2.22
_diffrn_standards_decay_% 3.4
_diffrn_standards_interval_time 120
_diffrn_standards_number 3
_exptl_absorpt_coefficient_mu 0.069
_exptl_absorpt_correction_type none
_exptl_crystal_colour colourless
_exptl_crystal_density_diffrn 1.087
_exptl_crystal_density_method 'not measured'
_exptl_crystal_description prism
_exptl_crystal_F_000 736
_exptl_crystal_size_max 0.45
_exptl_crystal_size_mid 0.35
_exptl_crystal_size_min 0.30
_refine_diff_density_max 0.172
_refine_diff_density_min -0.205
_refine_ls_extinction_method none
_refine_ls_goodness_of_fit_all 0.962
_refine_ls_goodness_of_fit_obs 1.014
_refine_ls_hydrogen_treatment mixed
_refine_ls_matrix_type full
_refine_ls_number_parameters 457
_refine_ls_number_reflns 7711
_refine_ls_number_restraints 0
_refine_ls_restrained_S_all 0.962
_refine_ls_restrained_S_obs 1.014
_refine_ls_R_factor_all 0.0833
_refine_ls_R_factor_obs 0.0613
_refine_ls_shift/esd_max -0.007
_refine_ls_shift/esd_mean 0.001
_refine_ls_structure_factor_coef Fsqd
_refine_ls_weighting_details 'w = 1/[\s^2^(Fo^2^)+(0.0600P)^2^+0.3321P] where P=(Fo^2^+2Fc^2^)/3'
_refine_ls_weighting_scheme calc
_refine_ls_wR_factor_all 0.1620
_refine_ls_wR_factor_obs 0.1330
_reflns_number_observed 4842
_reflns_number_total 7711
_reflns_observed_criterion >2sigma(I)
_cod_data_source_file gs1017.cif
_cod_data_source_block ya8
_cod_depositor_comments
;
The following automatic conversions were performed:

'_refine_ls_weighting_scheme' value 'calc w =
1/[\s^2^(Fo^2^)+(0.0600P)^2^+0.3321P] where P=(Fo^2^+2Fc^2^)/3' was
changed to 'calc'. New tag '_refine_ls_weighting_details' was
created. The value of the new tag was set to 'w =
1/[\s^2^(Fo^2^)+(0.0600P)^2^+0.3321P] where P=(Fo^2^+2Fc^2^)/3'.

Automatic conversion script
Id: cif_fix_values 3143 2015-03-26 13:38:13Z robertas 
;
_cod_database_code 2008077

loop_
_symmetry_equiv_pos_as_xyz
'x, y, z'
'-x, -y, -z'

loop_
_atom_site_aniso_label
_atom_site_aniso_U_11
_atom_site_aniso_U_22
_atom_site_aniso_U_33
_atom_site_aniso_U_12
_atom_site_aniso_U_13
_atom_site_aniso_U_23
C1 0.0448(7) 0.0309(6) 0.0458(7) -0.0068(5) -0.0054(5) -0.0098(5)
C2 0.0429(7) 0.0389(6) 0.0392(6) -0.0039(5) -0.0081(5) -0.0075(5)
C3 0.0665(11) 0.0569(10) 0.0935(14) -0.0189(8) 0.0251(10) -0.0229(9)
C4 0.0499(7) 0.0322(6) 0.0484(7) -0.0068(5) -0.0083(6) -0.0119(5)
C5 0.0578(8) 0.0345(7) 0.0599(8) -0.0153(6) -0.0010(7) -0.0125(6)
C6 0.0463(7) 0.0475(7) 0.0497(7) -0.0119(6) 0.0046(6) -0.0122(6)
C7 0.0432(7) 0.0385(6) 0.0391(6) -0.0037(5) -0.0074(5) -0.0107(5)
C8 0.0383(6) 0.0488(7) 0.0410(6) 0.0031(5) 0.0009(5) -0.0166(6)
C9 0.0363(6) 0.0364(6) 0.0450(7) -0.0035(5) -0.0016(5) -0.0109(5)
C10 0.0424(7) 0.0491(7) 0.0431(7) -0.0072(5) -0.0079(5) -0.0160(6)
C11 0.0434(7) 0.0335(6) 0.0459(7) -0.0052(5) -0.0029(5) -0.0054(5)
C12 0.0489(8) 0.0580(9) 0.0554(8) 0.0021(6) -0.0147(7) -0.0054(7)
C13 0.0912(15) 0.0944(15) 0.148(2) -0.0003(12) -0.089(2) -0.0404(14)
C14 0.094(2) 0.101(2) 0.0770(13) 0.0019(13) -0.0322(12) 0.0079(12)
C15 0.0572(11) 0.131(2) 0.0922(15) 0.0374(12) -0.0241(10) -0.0134(14)
C16 0.0414(7) 0.0359(6) 0.0601(8) 0.0014(5) -0.0030(6) -0.0157(6)
C17 0.0473(7) 0.0479(7) 0.0519(7) -0.0018(6) -0.0083(6) -0.0220(6)
C18 0.0376(6) 0.0385(6) 0.0466(7) -0.0034(5) -0.0077(5) -0.0098(5)
C19 0.0581(9) 0.0611(9) 0.0529(8) 0.0059(7) -0.0179(7) -0.0186(7)
C20 0.0900(14) 0.104(2) 0.0974(15) 0.0189(12) -0.0582(13) -0.0396(13)
C21 0.109(2) 0.0724(12) 0.0768(12) 0.0134(11) -0.0414(12) -0.0032(10)
C22 0.0477(9) 0.131(2) 0.0901(14) 0.0131(11) -0.0327(9) -0.0301(13)
O1 0.0522(6) 0.0420(5) 0.0707(7) -0.0127(4) 0.0154(5) -0.0221(5)
O2 0.0679(7) 0.0335(5) 0.0807(8) -0.0111(5) 0.0025(6) -0.0242(5)
N1 0.0440(6) 0.0392(6) 0.0464(6) -0.0012(5) -0.0048(5) -0.0158(5)
C1a 0.0481(7) 0.0309(6) 0.0583(8) -0.0069(5) -0.0107(6) -0.0110(5)
C2a 0.0370(6) 0.0392(6) 0.0449(7) -0.0081(5) -0.0060(5) -0.0120(5)
C3a 0.0531(9) 0.0489(9) 0.1037(15) 0.0012(7) 0.0185(9) -0.0129(9)
C4a 0.0497(7) 0.0352(6) 0.0489(7) -0.0119(5) -0.0058(6) -0.0149(5)
C5a 0.0488(8) 0.0408(7) 0.0778(10) -0.0059(6) 0.0066(7) -0.0228(7)
C6a 0.0415(7) 0.0472(8) 0.0706(10) -0.0099(6) 0.0119(7) -0.0194(7)
C7a 0.0400(7) 0.0409(7) 0.0473(7) -0.0082(5) -0.0061(5) -0.0097(5)
C8a 0.0370(6) 0.0449(7) 0.0542(8) -0.0109(5) -0.0015(6) -0.0073(6)
C9a 0.0357(6) 0.0389(6) 0.0402(6) -0.0063(5) -0.0022(5) -0.0057(5)
C10a 0.0511(7) 0.0432(7) 0.0446(7) -0.0114(6) -0.0134(6) 0.0057(5)
C11a 0.0409(7) 0.0407(7) 0.0565(8) -0.0075(5) -0.0084(6) -0.0096(6)
C12a 0.0597(10) 0.0831(12) 0.0746(11) -0.0273(9) -0.0249(8) -0.0075(9)
C13a 0.108(2) 0.0739(12) 0.0736(12) 0.0108(11) -0.0406(12) -0.0041(10)
C14a 0.0784(15) 0.110(2) 0.175(3) -0.0276(13) -0.060(2) -0.016(2)
C15a 0.0903(14) 0.107(2) 0.100(2) 0.0178(13) -0.0587(13) -0.0385(13)
C16a 0.0403(7) 0.0399(7) 0.0565(8) -0.0113(5) -0.0019(6) -0.0081(6)
C17a 0.0507(7) 0.0352(6) 0.0477(7) 0.0009(5) 0.0019(6) -0.0014(5)
C18a 0.0350(6) 0.0433(7) 0.0459(7) 0.0012(5) -0.0041(5) -0.0104(5)
C19a 0.0582(9) 0.0728(11) 0.0581(9) -0.0050(8) -0.0207(7) -0.0049(8)
C20a 0.130(2) 0.140(2) 0.093(2) -0.048(2) -0.081(2) 0.031(2)
C21a 0.0586(11) 0.136(2) 0.099(2) 0.0362(13) -0.0218(11) -0.0112(15)
C22a 0.157(3) 0.123(2) 0.114(2) -0.007(2) -0.071(2) -0.050(2)
O1a 0.0396(5) 0.0389(5) 0.0731(7) -0.0082(4) 0.0056(5) -0.0104(5)
O2a 0.0602(6) 0.0336(5) 0.0715(7) -0.0142(4) 0.0060(5) -0.0166(5)
N1a 0.0392(6) 0.0457(6) 0.0522(6) -0.0126(5) -0.0058(5) -0.0057(5)

loop_
_atom_site_label
_atom_site_fract_x
_atom_site_fract_y
_atom_site_fract_z
_atom_site_U_iso_or_equiv
_atom_site_thermal_displace_type
_atom_site_calc_flag
_atom_site_refinement_flags
_atom_site_occupancy
_atom_site_disorder_group
_atom_site_type_symbol
C1 0.09002(13) 1.05556(9) 0.21297(8) 0.0416(3) Uani d . 1 . C
H1 0.04901(13) 0.99387(9) 0.22916(8) 0.050 Uiso calc R 1 . H
C2 0.02596(13) 1.14106(10) 0.25186(8) 0.0412(3) Uani d . 1 . C
C3 -0.1628(2) 1.05443(14) 0.34635(14) 0.0809(6) Uani d . 1 . C
H31 -0.2472(2) 1.06839(14) 0.39041(14) 0.097 Uiso calc R 1 . H
H32 -0.1033(2) 0.99935(14) 0.36940(14) 0.097 Uiso calc R 1 . H
H33 -0.1828(2) 1.03311(14) 0.30036(14) 0.097 Uiso calc R 1 . H
C4 0.08658(14) 1.23462(10) 0.22729(9) 0.0439(3) Uani d . 1 . C
C5 0.2099(2) 1.24001(11) 0.16421(10) 0.0526(4) Uani d . 1 . C
H5 0.2495(2) 1.30236(11) 0.14695(10) 0.063 Uiso calc R 1 . H
C6 0.27567(15) 1.15310(11) 0.12611(9) 0.0508(3) Uani d . 1 . C
H6 0.36067(15) 1.15687(11) 0.08451(9) 0.061 Uiso calc R 1 . H
C7 0.21637(13) 1.06030(10) 0.14921(8) 0.0409(3) Uani d . 1 . C
C8 0.28942(14) 0.97078(11) 0.10711(8) 0.0454(3) Uani d . 1 . C
H8 0.37888(14) 0.97683(11) 0.07161(8) 0.055 Uiso calc R 1 . H
C9 0.33342(13) 0.80442(10) 0.07259(8) 0.0412(3) Uani d . 1 . C
C10 0.44369(13) 0.75888(11) 0.10463(8) 0.0445(3) Uani d . 1 . C
H10 0.45421(13) 0.78521(11) 0.14950(8) 0.053 Uiso calc R 1 . H
C11 0.53892(14) 0.67618(10) 0.07318(8) 0.0435(3) Uani d . 1 . C
C12 0.6550(2) 0.62753(13) 0.11248(10) 0.0560(4) Uani d . 1 . C
C13 0.7053(2) 0.7090(2) 0.1449(2) 0.0967(8) Uani d . 1 . C
H131 0.7382(2) 0.7636(2) 0.0982(2) 0.116 Uiso calc R 1 . H
H132 0.7789(2) 0.6761(2) 0.1687(2) 0.116 Uiso calc R 1 . H
H133 0.6305(2) 0.7388(2) 0.1882(2) 0.116 Uiso calc R 1 . H
C14 0.6031(3) 0.5416(2) 0.18680(15) 0.0941(7) Uani d . 1 . C
H141 0.6759(3) 0.5106(2) 0.21182(15) 0.113 Uiso calc R 1 . H
H142 0.5743(3) 0.4886(2) 0.16642(15) 0.113 Uiso calc R 1 . H
H143 0.5263(3) 0.5712(2) 0.22909(15) 0.113 Uiso calc R 1 . H
C15 0.7784(2) 0.5768(2) 0.0482(2) 0.1001(8) Uani d . 1 . C
H151 0.8138(2) 0.6291(2) 0.0003(2) 0.120 Uiso calc R 1 . H
H152 0.7498(2) 0.5228(2) 0.0289(2) 0.120 Uiso calc R 1 . H
H153 0.8491(2) 0.5465(2) 0.0752(2) 0.120 Uiso calc R 1 . H
C16 0.51755(14) 0.63966(10) 0.00686(10) 0.0483(3) Uani d . 1 . C
H16 0.57687(14) 0.58356(10) -0.01590(10) 0.058 Uiso calc R 1 . H
C17 0.40928(14) 0.68529(11) -0.02620(9) 0.0489(3) Uani d . 1 . C
H17 0.40030(14) 0.65911(11) -0.07158(9) 0.059 Uiso calc R 1 . H
C18 0.31288(13) 0.76825(10) 0.00461(8) 0.0417(3) Uani d . 1 . C
C19 0.2001(2) 0.81823(13) -0.03786(10) 0.0573(4) Uani d . 1 . C
C20 0.1893(2) 0.7539(2) -0.1017(2) 0.0902(7) Uani d . 1 . C
H201 0.2770(2) 0.7450(2) -0.1443(2) 0.108 Uiso calc R 1 . H
H202 0.1208(2) 0.7899(2) -0.1288(2) 0.108 Uiso calc R 1 . H
H203 0.1634(2) 0.6862(2) -0.0720(2) 0.108 Uiso calc R 1 . H
C21 0.2335(3) 0.9276(2) -0.08748(14) 0.0873(6) Uani d . 1 . C
H211 0.3229(3) 0.9213(2) -0.12884(14) 0.105 Uiso calc R 1 . H
H212 0.2334(3) 0.9719(2) -0.04830(14) 0.105 Uiso calc R 1 . H
H213 0.1651(3) 0.9580(2) -0.11626(14) 0.105 Uiso calc R 1 . H
C22 0.0576(2) 0.8292(2) 0.02782(15) 0.0880(7) Uani d . 1 . C
H221 -0.0103(2) 0.8607(2) -0.00107(15) 0.106 Uiso calc R 1 . H
H222 0.0582(2) 0.8727(2) 0.06737(15) 0.106 Uiso calc R 1 . H
H223 0.0355(2) 0.7610(2) 0.05839(15) 0.106 Uiso calc R 1 . H
O1 -0.09642(11) 1.14656(8) 0.31521(7) 0.0602(3) Uani d . 1 . O
O2 0.02323(13) 1.32044(8) 0.26514(8) 0.0636(3) Uani d . 1 . O
N1 0.24195(11) 0.88538(9) 0.11454(7) 0.0444(3) Uani d . 1 . N
C1a -0.07420(14) 0.55605(10) 0.30760(9) 0.0461(3) Uani d . 1 . C
H1a -0.02678(14) 0.49008(10) 0.29851(9) 0.055 Uiso calc R 1 . H
C2a -0.01021(13) 0.64455(10) 0.26872(8) 0.0406(3) Uani d . 1 . C
C3a 0.1940(2) 0.55212(13) 0.18980(15) 0.0795(6) Uani d . 1 . C
H3a1 0.2841(2) 0.56434(13) 0.15204(15) 0.095 Uiso calc R 1 . H
H3a2 0.1450(2) 0.52405(13) 0.16081(15) 0.095 Uiso calc R 1 . H
H3a3 0.2031(2) 0.50296(13) 0.23959(15) 0.095 Uiso calc R 1 . H
C4a -0.08051(14) 0.74350(10) 0.28321(9) 0.0446(3) Uani d . 1 . C
C5a -0.2139(2) 0.75254(12) 0.33657(11) 0.0598(4) Uani d . 1 . C
H5a -0.2604(2) 0.81839(12) 0.34696(11) 0.072 Uiso calc R 1 . H
C6a -0.27845(15) 0.66360(12) 0.37456(11) 0.0578(4) Uani d . 1 . C
H6a -0.36890(15) 0.67018(12) 0.40989(11) 0.069 Uiso calc R 1 . H
C7a -0.21047(13) 0.56488(10) 0.36081(9) 0.0435(3) Uani d . 1 . C
C8a -0.28446(14) 0.47441(11) 0.40115(9) 0.0476(3) Uani d . 1 . C
H8a -0.37758(14) 0.48784(11) 0.43034(9) 0.057 Uiso calc R 1 . H
C9a -0.32809(12) 0.30156(10) 0.44027(8) 0.0403(3) Uani d . 1 . C
C10a -0.42053(15) 0.29396(11) 0.39811(9) 0.0476(3) Uani d . 1 . C
H10a -0.42051(15) 0.34063(11) 0.34791(9) 0.057 Uiso calc R 1 . H
C11a -0.51370(14) 0.22027(10) 0.42665(9) 0.0468(3) Uani d . 1 . C
C12a -0.6138(2) 0.2173(2) 0.37717(12) 0.0695(5) Uani d . 1 . C
C13a -0.6913(3) 0.3224(2) 0.36217(14) 0.0858(6) Uani d . 1 . C
H13a -0.7395(3) 0.3455(2) 0.41604(14) 0.103 Uiso calc R 1 . H
H13b -0.7564(3) 0.3188(2) 0.33293(14) 0.103 Uiso calc R 1 . H
H13c -0.6281(3) 0.3712(2) 0.32781(14) 0.103 Uiso calc R 1 . H
C14a -0.7210(3) 0.1438(2) 0.4263(2) 0.1142(9) Uani d . 1 . C
H14a -0.6756(3) 0.0740(2) 0.4377(2) 0.137 Uiso calc R 1 . H
H14b -0.7814(3) 0.1435(2) 0.3930(2) 0.137 Uiso calc R 1 . H
H14c -0.7736(3) 0.1672(2) 0.4794(2) 0.137 Uiso calc R 1 . H
C15a -0.5354(2) 0.1748(2) 0.2970(2) 0.0924(7) Uani d . 1 . C
H15a -0.4875(2) 0.1067(2) 0.3109(2) 0.111 Uiso calc R 1 . H
H15b -0.4698(2) 0.2213(2) 0.2616(2) 0.111 Uiso calc R 1 . H
H15c -0.5982(2) 0.1689(2) 0.2668(2) 0.111 Uiso calc R 1 . H
C16a -0.50710(14) 0.15142(10) 0.50020(9) 0.0477(3) Uani d . 1 . C
H16a -0.56463(14) 0.09874(10) 0.52072(9) 0.057 Uiso calc R 1 . H
C17a -0.41710(15) 0.15896(10) 0.54398(9) 0.0501(3) Uani d . 1 . C
H17a -0.41822(15) 0.11199(10) 0.59418(9) 0.060 Uiso calc R 1 . H
C18a -0.32412(13) 0.23366(10) 0.51680(8) 0.0435(3) Uani d . 1 . C
C19a -0.2311(2) 0.24161(15) 0.57022(11) 0.0634(4) Uani d . 1 . C
C20a -0.2536(3) 0.1580(2) 0.6513(2) 0.1126(10) Uani d . 1 . C
H20a -0.3493(3) 0.1650(2) 0.6839(2) 0.135 Uiso calc R 1 . H
H20b -0.1983(3) 0.1675(2) 0.6853(2) 0.135 Uiso calc R 1 . H
H20c -0.2273(3) 0.0893(2) 0.6354(2) 0.135 Uiso calc R 1 . H
C21a -0.0819(2) 0.2297(2) 0.5202(2) 0.1056(9) Uani d . 1 . C
H21a -0.0582(2) 0.1634(2) 0.4999(2) 0.127 Uiso calc R 1 . H
H21b -0.0266(2) 0.2323(2) 0.5562(2) 0.127 Uiso calc R 1 . H
H21c -0.0651(2) 0.2856(2) 0.4723(2) 0.127 Uiso calc R 1 . H
C22a -0.2686(4) 0.3468(2) 0.6023(2) 0.1205(10) Uani d . 1 . C
H22a -0.3644(4) 0.3546(2) 0.6345(2) 0.145 Uiso calc R 1 . H
H22b -0.2517(4) 0.4027(2) 0.5544(2) 0.145 Uiso calc R 1 . H
H22c -0.2132(4) 0.3495(2) 0.6383(2) 0.145 Uiso calc R 1 . H
O1a 0.12057(10) 0.64759(7) 0.21470(7) 0.0552(3) Uani d . 1 . O
O2a -0.01885(12) 0.83241(7) 0.24546(7) 0.0588(3) Uani d . 1 . O
N1a -0.23410(11) 0.37859(9) 0.40037(8) 0.0469(3) Uani d . 1 . N
H2Oa 0.0737(19) 0.8198(13) 0.2090(11) 0.056 Uiso d . 1 . H
H2O -0.0714(19) 1.3211(13) 0.3043(12) 0.056 Uiso d . 1 . H

loop_
_atom_type_symbol
_atom_type_description
_atom_type_scat_dispersion_real
_atom_type_scat_dispersion_imag
_atom_type_scat_source
C C 0.0033 0.0016 'International Tables Vol C Tables 4.2.6.8 and 6.1.1.4'
H H 0.0000 0.0000 'International Tables Vol C Tables 4.2.6.8 and 6.1.1.4'
N N 0.0061 0.0033 'International Tables Vol C Tables 4.2.6.8 and 6.1.1.4'
O O 0.0106 0.0060 'International Tables Vol C Tables 4.2.6.8 and 6.1.1.4'

loop_
_geom_angle_atom_site_label_1
_geom_angle_atom_site_label_2
_geom_angle_atom_site_label_3
_geom_angle
_geom_angle_publ_flag
C2 C1 C7 120.52(12) ?
O1 C2 C1 126.39(12) y
O1 C2 C4 113.54(11) y
C1 C2 C4 120.07(12) ?
O2 C4 C5 119.79(12) y
O2 C4 C2 120.56(12) y
C5 C4 C2 119.65(12) ?
C4 C5 C6 120.22(12) ?
C5 C6 C7 120.77(12) ?
C6 C7 C1 118.75(11) ?
C6 C7 C8 118.81(12) ?
C1 C7 C8 122.43(12) ?
N1 C8 C7 125.86(12) y
C10 C9 C18 120.67(11) ?
C10 C9 N1 116.49(12) y
C18 C9 N1 122.80(12) y
C11 C10 C9 123.63(12) ?
C16 C11 C10 115.66(12) ?
C16 C11 C12 123.03(12) ?
C10 C11 C12 121.27(13) ?
C14 C12 C11 109.13(14) ?
C14 C12 C13 109.0(2) ?
C11 C12 C13 111.54(13) ?
C14 C12 C15 107.3(2) ?
C11 C12 C15 111.67(14) ?
C13 C12 C15 108.0(2) ?
C11 C16 C17 121.15(12) ?
C16 C17 C18 123.89(13) ?
C17 C18 C9 114.98(12) ?
C17 C18 C19 121.01(12) ?
C9 C18 C19 123.91(12) ?
C22 C19 C18 111.83(13) ?
C22 C19 C20 106.7(2) ?
C18 C19 C20 112.46(13) ?
C22 C19 C21 109.1(2) ?
C18 C19 C21 109.22(15) ?
C20 C19 C21 107.4(2) ?
C2 O1 C3 117.51(11) y
C8 N1 C9 117.20(11) y
C2a C1a C7a 120.27(12) ?
O1a C2a C1a 126.46(12) y
O1a C2a C4a 113.59(11) y
C1a C2a C4a 119.95(12) ?
O2a C4a C5a 119.04(12) y
O2a C4a C2a 120.94(12) y
C5a C4a C2a 120.02(12) ?
C4a C5a C6a 119.85(13) ?
C5a C6a C7a 120.94(13) ?
C6a C7a C1a 118.96(12) ?
C6a C7a C8a 118.47(12) ?
C1a C7a C8a 122.56(12) ?
N1a C8a C7a 126.21(12) y
C10a C9a C18a 120.79(12) ?
C10a C9a N1a 116.74(11) y
C18a C9a N1a 122.42(12) y
C9a C10a C11a 123.50(12) ?
C16a C11a C10a 115.85(13) ?
C16a C11a C12a 123.57(13) ?
C10a C11a C12a 120.57(13) ?
C13a C12a C15a 113.4(2) ?
C13a C12a C14a 106.2(2) ?
C15a C12a C14a 106.2(2) ?
C13a C12a C11a 110.4(2) ?
C15a C12A C11a 108.69(15) ?
C14a C12a C11a 111.9(2) ?
C17a C16a C11a 121.43(12) ?
C16a C17a C18a 123.37(13) ?
C17a C18a C9a 115.00(12) ?
C17a C18a C19a 121.07(13) ?
C9a C18a C19a 123.87(13) ?
C21a C19a C22a 109.4(2) ?
C21a C19a C18a 111.7(2) ?
C22a C19a C18a 110.1(2) ?
C21a C19a C20a 108.8(2) ?
C22a C19a C20a 105.3(2) ?
C18a C19a C20a 111.2(2) ?
C2a O1a C3a 117.29(11) y
C8a N1a C9a 116.91(11) y

loop_
_geom_bond_atom_site_label_1
_geom_bond_atom_site_label_2
_geom_bond_site_symmetry_2
_geom_bond_distance
_geom_bond_publ_flag
C1 C2 . 1.370(2) ?
C1 C7 . 1.396(2) ?
C2 O1 . 1.364(2) y
C2 C4 . 1.402(2) ?
C3 O1 . 1.416(2) y
C4 O2 . 1.363(2) y
C4 C5 . 1.370(2) ?
C5 C6 . 1.382(2) ?
C6 C7 . 1.387(2) ?
C7 C8 . 1.458(2) ?
C8 N1 . 1.268(2) y
C9 C10 . 1.394(2) ?
C9 C18 . 1.404(2) ?
C9 N1 . 1.426(2) y
C10 C11 . 1.392(2) ?
C11 C16 . 1.385(2) ?
C11 C12 . 1.523(2) ?
C12 C14 . 1.520(3) ?
C12 C13 . 1.523(2) ?
C12 C15 . 1.527(3) ?
C16 C17 . 1.386(2) ?
C17 C18 . 1.397(2) ?
C18 C19 . 1.530(2) ?
C19 C22 . 1.529(3) ?
C19 C20 . 1.531(2) ?
C19 C21 . 1.538(3) ?
C1a C2a . 1.375(2) ?
C1a C7a . 1.400(2) ?
C2a O1a . 1.363(2) y
C2a C4a . 1.395(2) ?
C3a O1a . 1.409(2) y
C4a O2a . 1.366(2) y
C4a C5a . 1.378(2) ?
C5a C6a . 1.381(2) ?
C6a C7a . 1.383(2) ?
C7a C8a . 1.452(2) ?
C8a N1a . 1.271(2) y
C9a C10a . 1.380(2) ?
C9a C18a . 1.406(2) ?
C9a N1a . 1.436(2) y
C10a C11a . 1.390(2) ?
C11a C16a . 1.379(2) ?
C11a C12a . 1.523(2) ?
C12a C13a . 1.479(3) ?
C12a C15a . 1.488(3) ?
C12a C14a . 1.515(3) ?
C16a C17a . 1.378(2) ?
C17a C18a . 1.399(2) ?
C18a C19a . 1.531(2) ?
C19a C21a . 1.494(3) ?
C19a C22a . 1.524(3) ?
C19a C20a . 1.538(3) ?

loop_
_geom_hbond_atom_site_label_D
_geom_hbond_atom_site_label_H
_geom_hbond_atom_site_label_A
_geom_hbond_site_symmetry_A
_geom_hbond_distance_DH
_geom_hbond_distance_HA
_geom_hbond_distance_DA
_geom_hbond_angle_DHA
O2 H2O O1 . 0.985(17) 2.312(18) 2.641(2) 98.0(10)
O2a H2Oa O1a . 0.960(16) 2.111(17) 2.6440(10) 106.0(10)
O2a H2Oa N1 . 0.960(16) 2.112(16) 2.9620(10) 147(2)
O2 H2O N1a 1_565 0.985(17) 2.069(16) 2.979(2) 153(2)
C1 H1 O2a . 0.930(2) 2.284(2) 3.200(2) 169.0(10)
C1a H1a O2 1_545 0.930(2) 2.333(2) 3.223(2) 160.0(10)

loop_
_geom_torsion_atom_site_label_1
_geom_torsion_atom_site_label_2
_geom_torsion_atom_site_label_3
_geom_torsion_atom_site_label_4
_geom_torsion
C7 C1 C2 O1 -179.39(13)
C7 C1 C2 C4 0.5(2)
O1 C2 C4 O2 -0.6(2)
C1 C2 C4 O2 179.52(13)
O1 C2 C4 C5 -179.98(13)
C1 C2 C4 C5 0.1(2)
O2 C4 C5 C6 179.29(14)
C2 C4 C5 C6 -1.3(2)
C4 C5 C6 C7 1.9(2)
C5 C6 C7 C1 -1.2(2)
C5 C6 C7 C8 179.84(14)
C2 C1 C7 C6 0.0(2)
C2 C1 C7 C8 178.92(12)
C6 C7 C8 N1 -171.83(14)
C1 C7 C8 N1 9.3(2)
C18 C9 C10 C11 -0.3(2)
N1 C9 C10 C11 177.34(12)
C9 C10 C11 C16 -0.5(2)
C9 C10 C11 C12 -178.22(13)
C16 C11 C12 C14 -90.5(2)
C10 C11 C12 C14 87.1(2)
C16 C11 C12 C13 149.0(2)
C10 C11 C12 C13 -33.5(2)
C16 C11 C12 C15 27.9(2)
C10 C11 C12 C15 -154.5(2)
C10 C11 C16 C17 1.3(2)
C12 C11 C16 C17 179.01(13)
C11 C16 C17 C18 -1.4(2)
C16 C17 C18 C9 0.6(2)
C16 C17 C18 C19 177.02(14)
C10 C9 C18 C17 0.3(2)
N1 C9 C18 C17 -177.22(12)
C10 C9 C18 C19 -176.05(13)
N1 C9 C18 C19 6.4(2)
C17 C18 C19 C22 131.6(2)
C9 C18 C19 C22 -52.2(2)
C17 C18 C19 C20 11.6(2)
C9 C18 C19 C20 -172.2(2)
C17 C18 C19 C21 -107.5(2)
C9 C18 C19 C21 68.6(2)
C1 C2 O1 C3 2.2(2)
C4 C2 O1 C3 -177.8(2)
C7 C8 N1 C9 -175.77(13)
C10 C9 N1 C8 67.7(2)
C18 C9 N1 C8 -114.71(15)
C7a C1a C2a O1a -178.99(13)
C7a C1a C2a C4a 0.9(2)
O1a C2a C4a O2a -0.3(2)
C1a C2a C4a O2a 179.82(13)
O1a C2a C4a C5a -179.99(14)
C1a C2a C4a C5a 0.1(2)
O2a C4a C5a C6a 179.3(2)
C2a C4a C5a C6a -1.0(3)
C4a C5a C6a C7a 0.9(3)
C5a C6a C7a C1a 0.1(3)
C5a C6a C7a C8a -178.8(2)
C2a C1a C7a C6a -1.0(2)
C2a C1a C7a C8a 177.91(13)
C6a C7a C8a N1a -174.2(2)
C1a C7a C8a N1a 6.8(2)
C18a C9a C10a C11a -0.5(2)
N1a C9a C10a C11a 177.09(13)
C9a C10a C11a C16a -1.5(2)
C9a C10a C11a C12a 179.35(15)
C16a C11a C12a C13a 128.3(2)
C10a C11a C12a C13a -52.6(2)
C16a C11a C12a C15a -106.7(2)
C10a C11a C12a C15a 72.4(2)
C16a C11a C12a C14a 10.2(3)
C10a C11a C12a C14a -170.7(2)
C10a C11a C16a C17a 2.6(2)
C12a C11a C16a C17a -178.29(14)
C11a C16a C17a C18a -1.8(2)
C16a C17a C18a C9a -0.3(2)
C16a C17a C18a C19a 177.19(13)
C10a C9a C18a C17a 1.4(2)
N1a C9a C18a C17a -176.08(11)
C10a C9a C18a C19a -176.00(13)
N1a C9a C18a C19a 6.6(2)
C17a C18a C19a C21a 123.1(2)
C9a C18a C19a C21a -59.7(2)
C17a C18a C19a C22a -115.1(2)
C9a C18a C19a C22a 62.1(2)
C17a C18a C19a C20a 1.3(2)
C9a C18a C19a C20a 178.5(2)
C1a C2a O1a C3a 6.1(2)
C4a C2a O1a C3a -173.8(2)
C7a C8a N1a C9a -176.43(13)
C10a C9a N1a C8a 71.6(2)
C18a C9a N1a C8a -110.8(2)

loop_
_cod_related_entry_id
_cod_related_entry_database
_cod_related_entry_code
1 ChemSpider 24729631
